data_4509909
loop_
_publ_author_name
'Manna, Prankrishna'
'Seth, Saikat Kumar'
'Bauz\'a, Antonio'
'Mitra, Monojit'
'Ray Choudhury, Somnath'
'Frontera, Antonio'
'Mukhopadhyay, Subrata'

_publ_section_title
;
 pH Dependent Formation of Unprecedented Water--Bromide Cluster in the
 Bromide Salts of PTP Assisted by Anion&#x2212;\p Interactions: Synthesis,
 Structure, and DFT Study
;
_journal_issue 2
_journal_name_full 'Crystal Growth &amp; Design'
_journal_page_first 747
_journal_paper_doi 10.1021/cg401615r
_journal_volume 14
_journal_year 2014
_chemical_formula_sum 'C20 H19 Br5 N4 O'
_chemical_formula_weight 730.94
_chemical_name_systematic
;
 ?
;
_space_group_IT_number 2
_symmetry_cell_setting triclinic
_symmetry_space_group_name_Hall '-P 1'
_symmetry_space_group_name_H-M 'P -1'
_atom_sites_solution_hydrogens geom
_atom_sites_solution_primary direct
_atom_sites_solution_secondary difmap
_audit_creation_method SHELXL-97
_cell_angle_alpha 86.551(7)
_cell_angle_beta 85.974(7)
_cell_angle_gamma 78.416(8)
_cell_formula_units_Z 2
_cell_length_a 7.791(2)
_cell_length_b 9.064(2)
_cell_length_c 16.531(5)
_cell_measurement_reflns_used 1200
_cell_measurement_temperature 150(2)
_cell_measurement_theta_max 25.0
_cell_measurement_theta_min 2.0
_cell_volume 1139.5(5)
_computing_cell_refinement 'BRUKER SMART APEX II'
_computing_data_collection 'BRUKER SMART APEX II'
_computing_data_reduction 'BRUKER AXS SAINT'
_computing_molecular_graphics 'ORTEP-3 for Windows (Version 1.06) and CAMERON'
_computing_publication_material 'SHELXL97 and PARST 95 (Nardelli, 1995)'
_computing_structure_refinement 'SHELXL-97 (Sheldrick, 1997)'
_computing_structure_solution 'SHELXS-97 (Sheldrick, 1990)'
_diffrn_ambient_temperature 150(2)
_diffrn_measured_fraction_theta_full 0.992
_diffrn_measured_fraction_theta_max 0.992
_diffrn_measurement_device_type 'BRUKER SMART APEX II CCD AREA DETECTOR'
_diffrn_measurement_method 'OMEGA SCAN'
_diffrn_radiation_monochromator graphite
_diffrn_radiation_source 'fine-focus sealed tube'
_diffrn_radiation_type MoK\a
_diffrn_radiation_wavelength 0.71073
_diffrn_reflns_av_R_equivalents 0.0548
_diffrn_reflns_av_sigmaI/netI 0.0660
_diffrn_reflns_limit_h_max 9
_diffrn_reflns_limit_h_min -9
_diffrn_reflns_limit_k_max 10
_diffrn_reflns_limit_k_min -10
_diffrn_reflns_limit_l_max 19
_diffrn_reflns_limit_l_min -19
_diffrn_reflns_number 10678
_diffrn_reflns_theta_full 25.00
_diffrn_reflns_theta_max 25.00
_diffrn_reflns_theta_min 2.30
_exptl_absorpt_coefficient_mu 8.838
_exptl_absorpt_correction_T_max 0.17
_exptl_absorpt_correction_T_min 0.10
_exptl_absorpt_correction_type multi-scan
_exptl_absorpt_process_details 'SADABS 2.10 (Sheldrick, 2003)'
_exptl_crystal_density_diffrn 2.130
_exptl_crystal_density_method 'not measured'
_exptl_crystal_F_000 700
_exptl_crystal_size_max 0.27
_exptl_crystal_size_mid 0.24
_exptl_crystal_size_min 0.20
_refine_diff_density_max 2.182
_refine_diff_density_min -1.313
_refine_diff_density_rms 0.220
_refine_ls_extinction_method none
_refine_ls_goodness_of_fit_ref 1.034
_refine_ls_hydrogen_treatment constr
_refine_ls_matrix_type full
_refine_ls_number_parameters 271
_refine_ls_number_reflns 3991
_refine_ls_number_restraints 94
_refine_ls_restrained_S_all 1.025
_refine_ls_R_factor_all 0.0751
_refine_ls_R_factor_gt 0.0555
_refine_ls_shift/su_max 0.001
_refine_ls_shift/su_mean 0.000
_refine_ls_structure_factor_coef Fsqd
_refine_ls_weighting_details 'calc w=1/[\s^2^(Fo^2^)+(0.0790P)^2^+6.3323P] where P=(Fo^2^+2Fc^2^)/3'
_refine_ls_weighting_scheme calc
_refine_ls_wR_factor_gt 0.1354
_refine_ls_wR_factor_ref 0.1459
_reflns_number_gt 3111
_reflns_number_total 3991
_reflns_threshold_expression >2sigma(I)
_cod_data_source_file cg401615r_si_003.cif
_cod_data_source_block l2c
_cod_depositor_comments
;
The following automatic conversions were performed:

'_symmetry_cell_setting' value 'Triclinic' changed to 'triclinic'
according to
/usr/data/users/saulius/automatic-downloads/current/ACS/lib/dictionaries/cif_core.dic
dictionary named 'cif_core.dic' version 2.4.2 from 2011-04-26.

Automatic conversion script
Id: cif_fix_values 2281 2013-09-26 08:29:07Z andrius 
;
_cod_original_sg_symbol_H-M P-1
_cod_database_code 4509909

loop_
_symmetry_equiv_pos_as_xyz
'x, y, z'
'-x, -y, -z'

loop_
_atom_site_label
_atom_site_type_symbol
_atom_site_fract_x
_atom_site_fract_y
_atom_site_fract_z
_atom_site_U_iso_or_equiv
_atom_site_adp_type
_atom_site_occupancy
_atom_site_symmetry_multiplicity
_atom_site_calc_flag
_atom_site_refinement_flags
Br1 Br 0.16242(11) 0.22098(9) -0.04102(5) 0.0195(2) Uani 1 1 d .
Br2 Br 0.44900(11) 0.85774(9) 0.67449(5) 0.0198(2) Uani 1 1 d .
Br3 Br 0.12072(12) 0.16092(10) 0.50494(5) 0.0246(2) Uani 1 1 d .
Br4 Br 0.17853(10) 0.31455(9) 0.61799(4) 0.0158(2) Uani 1 1 d .
Br5 Br 0.25300(12) 0.46991(11) 0.72703(5) 0.0266(3) Uani 1 1 d .
N1 N 0.1054(9) 0.1586(7) 0.1514(4) 0.0150(14) Uani 1 1 d U
H1A H 0.1417 0.2027 0.1079 0.018 Uiso 1 1 calc R
C1 C 0.0447(11) 0.0340(9) 0.1442(5) 0.0191(18) Uani 1 1 d .
H1 H 0.0407 -0.0028 0.0932 0.023 Uiso 1 1 calc R
C2 C -0.0129(11) -0.0414(9) 0.2129(5) 0.0177(18) Uani 1 1 d .
H2 H -0.0557 -0.1291 0.2086 0.021 Uiso 1 1 calc R
C3 C -0.0059(11) 0.0153(9) 0.2875(5) 0.0188(18) Uani 1 1 d .
H3A H -0.0434 -0.0342 0.3343 0.023 Uiso 1 1 calc R
C4 C 0.0570(11) 0.1461(9) 0.2928(5) 0.0191(18) Uani 1 1 d U
H4A H 0.0618 0.1851 0.3432 0.023 Uiso 1 1 calc R
C5 C 0.1137(10) 0.2198(8) 0.2221(4) 0.0124(16) Uani 1 1 d .
N2 N 0.2086(8) 0.4238(7) 0.1471(4) 0.0129(14) Uani 1 1 d .
C6 C 0.1788(10) 0.3614(8) 0.2214(4) 0.0129(16) Uani 1 1 d .
C7 C 0.2084(10) 0.4247(8) 0.2927(4) 0.0113(15) Uani 1 1 d U
H7 H 0.1878 0.3768 0.3427 0.014 Uiso 1 1 calc R
C8 C 0.2686(10) 0.5590(8) 0.2890(5) 0.0099(15) Uani 1 1 d U
C9 C 0.3006(10) 0.6236(9) 0.2113(4) 0.0124(16) Uani 1 1 d .
H9 H 0.3449 0.7119 0.2055 0.015 Uiso 1 1 calc R
C10 C 0.2654(10) 0.5543(9) 0.1434(4) 0.0139(16) Uani 1 1 d .
C11 C 0.2959(10) 0.6184(9) 0.0598(4) 0.0130(16) Uani 1 1 d U
C12 C 0.3543(11) 0.7501(9) 0.0404(5) 0.0184(18) Uani 1 1 d .
H12 H 0.3789 0.8078 0.0812 0.022 Uiso 1 1 calc R
C13 C 0.3763(11) 0.7960(9) -0.0402(5) 0.0197(18) Uani 1 1 d .
H13 H 0.4153 0.8852 -0.0539 0.024 Uiso 1 1 calc R
C14 C 0.3399(11) 0.7086(10) -0.1010(5) 0.0216(19) Uani 1 1 d U
H14 H 0.3564 0.7377 -0.1555 0.026 Uiso 1 1 calc R
C15 C 0.2797(11) 0.5799(9) -0.0793(5) 0.0187(18) Uani 1 1 d U
H15 H 0.2513 0.5215 -0.1188 0.022 Uiso 1 1 calc R
N3 N 0.2617(8) 0.5380(7) 0.0000(4) 0.0153(14) Uani 1 1 d U
H3 H 0.2263 0.4551 0.0127 0.018 Uiso 1 1 calc R
C16 C 0.3010(10) 0.6291(8) 0.3617(5) 0.0104(15) Uani 1 1 d U
C17 C 0.2800(12) 0.5619(10) 0.4385(5) 0.0216(19) Uani 1 1 d .
H17 H 0.2452 0.4693 0.4438 0.026 Uiso 1 1 calc R
C18 C 0.3098(12) 0.6300(9) 0.5069(5) 0.0219(19) Uani 1 1 d .
H18 H 0.2937 0.5845 0.5581 0.026 Uiso 1 1 calc R
N4 N 0.3626(9) 0.7631(7) 0.4993(4) 0.0156(15) Uani 1 1 d U
H4 H 0.3816 0.8050 0.5422 0.019 Uiso 1 1 calc R
C19 C 0.3860(10) 0.8314(9) 0.4274(5) 0.0152(17) Uani 1 1 d .
H19 H 0.4220 0.9235 0.4238 0.018 Uiso 1 1 calc R
C20 C 0.3572(10) 0.7668(9) 0.3588(5) 0.0146(17) Uani 1 1 d .
H20 H 0.3754 0.8152 0.3087 0.017 Uiso 1 1 calc R
O1 O 0.5025(8) 1.0665(7) 0.8233(3) 0.0272(15) Uani 1 1 d .
H1O1 H 0.4793 0.9965 0.7960 0.041 Uiso 1 1 d R
H2O1 H 0.4030 1.1248 0.8353 0.041 Uiso 1 1 d R

loop_
_atom_site_aniso_label
_atom_site_aniso_U_11
_atom_site_aniso_U_22
_atom_site_aniso_U_33
_atom_site_aniso_U_23
_atom_site_aniso_U_13
_atom_site_aniso_U_12
Br1 0.0288(5) 0.0259(5) 0.0051(4) -0.0038(3) 0.0007(3) -0.0083(4)
Br2 0.0277(5) 0.0246(5) 0.0072(4) -0.0014(3) -0.0029(3) -0.0041(4)
Br3 0.0377(6) 0.0278(5) 0.0084(4) -0.0062(3) -0.0019(4) -0.0048(4)
Br4 0.0195(5) 0.0222(4) 0.0052(4) -0.0001(3) 0.0001(3) -0.0033(3)
Br5 0.0255(5) 0.0418(6) 0.0124(5) -0.0120(4) -0.0029(4) -0.0028(4)
N1 0.022(4) 0.018(3) 0.005(3) 0.001(3) 0.002(3) -0.004(3)
C1 0.030(5) 0.019(4) 0.010(4) -0.006(3) -0.003(4) -0.007(4)
C2 0.020(5) 0.017(4) 0.014(4) -0.001(3) -0.001(3) -0.002(3)
C3 0.024(5) 0.021(4) 0.010(4) 0.001(3) 0.000(3) -0.004(4)
C4 0.031(4) 0.023(4) 0.005(3) -0.001(3) -0.003(3) -0.007(3)
C5 0.013(4) 0.019(4) 0.004(4) 0.001(3) 0.000(3) -0.002(3)
N2 0.014(4) 0.020(3) 0.005(3) -0.002(3) 0.003(3) -0.004(3)
C6 0.017(4) 0.015(4) 0.005(4) 0.000(3) 0.000(3) 0.001(3)
C7 0.012(4) 0.017(3) 0.003(3) 0.001(3) -0.001(3) 0.002(3)
C8 0.0100(17) 0.0101(17) 0.0090(17) -0.0006(10) -0.0008(10) -0.0007(10)
C9 0.013(4) 0.021(4) 0.005(4) -0.002(3) -0.002(3) -0.004(3)
C10 0.016(4) 0.021(4) 0.004(4) -0.001(3) 0.003(3) -0.001(3)
C11 0.015(4) 0.020(4) 0.004(4) 0.001(3) -0.001(3) -0.003(3)
C12 0.023(5) 0.022(4) 0.010(4) 0.000(3) -0.002(3) -0.002(4)
C13 0.020(5) 0.023(4) 0.015(4) 0.003(3) -0.001(4) -0.003(4)
C14 0.027(5) 0.030(4) 0.006(4) 0.003(3) 0.002(3) -0.003(4)
C15 0.022(4) 0.027(4) 0.005(4) -0.001(3) -0.002(3) 0.000(3)
N3 0.0158(16) 0.0155(16) 0.0143(16) -0.0003(10) -0.0010(10) -0.0027(10)
C16 0.0102(17) 0.0107(17) 0.0099(17) -0.0006(10) -0.0004(10) -0.0011(10)
C17 0.035(6) 0.024(5) 0.007(4) 0.001(3) -0.005(4) -0.008(4)
C18 0.031(5) 0.027(5) 0.007(4) 0.003(3) 0.000(4) -0.005(4)
N4 0.023(4) 0.018(3) 0.007(3) -0.005(3) -0.003(3) -0.006(3)
C19 0.014(4) 0.019(4) 0.011(4) -0.004(3) 0.004(3) -0.002(3)
C20 0.013(4) 0.023(4) 0.005(4) 0.001(3) 0.002(3) 0.003(3)
O1 0.042(4) 0.029(3) 0.012(3) -0.001(3) -0.009(3) -0.006(3)

loop_
_atom_type_symbol
_atom_type_description
_atom_type_scat_dispersion_real
_atom_type_scat_dispersion_imag
_atom_type_scat_source
C C 0.0033 0.0016 'International Tables Vol C Tables 4.2.6.8 and 6.1.1.4'
H H 0.0000 0.0000 'International Tables Vol C Tables 4.2.6.8 and 6.1.1.4'
N N 0.0061 0.0033 'International Tables Vol C Tables 4.2.6.8 and 6.1.1.4'
O O 0.0106 0.0060 'International Tables Vol C Tables 4.2.6.8 and 6.1.1.4'
Br Br -0.2901 2.4595 'International Tables Vol C Tables 4.2.6.8 and 6.1.1.4'

loop_
_geom_angle_atom_site_label_1
_geom_angle_atom_site_label_2
_geom_angle_atom_site_label_3
_geom_angle
Br3 Br4 Br5 176.71(5)
C1 N1 C5 123.9(7)
C1 N1 H1A 118.0
C5 N1 H1A 118.0
N1 C1 C2 119.8(7)
N1 C1 H1 120.1
C2 C1 H1 120.1
C3 C2 C1 118.9(7)
C3 C2 H2 120.5
C1 C2 H2 120.5
C2 C3 C4 119.8(7)
C2 C3 H3A 120.1
C4 C3 H3A 120.1
C3 C4 C5 119.7(7)
C3 C4 H4A 120.1
C5 C4 H4A 120.1
N1 C5 C4 117.8(7)
N1 C5 C6 118.5(6)
C4 C5 C6 123.7(7)
C10 N2 C6 117.1(6)
N2 C6 C7 122.9(7)
N2 C6 C5 115.0(6)
C7 C6 C5 122.1(7)
C8 C7 C6 120.0(7)
C8 C7 H7 120.0
C6 C7 H7 120.0
C7 C8 C9 117.0(7)
C7 C8 C16 121.9(7)
C9 C8 C16 121.1(6)
C10 C9 C8 119.3(7)
C10 C9 H9 120.4
C8 C9 H9 120.4
N2 C10 C9 123.6(7)
N2 C10 C11 114.8(6)
C9 C10 C11 121.5(7)
N3 C11 C12 119.0(7)
N3 C11 C10 115.3(6)
C12 C11 C10 125.7(7)
C11 C12 C13 119.3(8)
C11 C12 H12 120.3
C13 C12 H12 120.3
C12 C13 C14 120.0(8)
C12 C13 H13 120.0
C14 C13 H13 120.0
C15 C14 C13 118.9(8)
C15 C14 H14 120.6
C13 C14 H14 120.6
N3 C15 C14 119.4(8)
N3 C15 H15 120.3
C14 C15 H15 120.3
C11 N3 C15 123.4(7)
C11 N3 H3 118.3
C15 N3 H3 118.3
C17 C16 C20 116.0(7)
C17 C16 C8 121.7(7)
C20 C16 C8 122.4(7)
C18 C17 C16 121.1(8)
C18 C17 H17 119.5
C16 C17 H17 119.5
N4 C18 C17 119.5(7)
N4 C18 H18 120.3
C17 C18 H18 120.3
C19 N4 C18 121.8(7)
C19 N4 H4 119.1
C18 N4 H4 119.1
N4 C19 C20 119.9(7)
N4 C19 H19 120.0
C20 C19 H19 120.0
C19 C20 C16 121.7(7)
C19 C20 H20 119.1
C16 C20 H20 119.1
H1O1 O1 H2O1 106.1

loop_
_geom_bond_atom_site_label_1
_geom_bond_atom_site_label_2
_geom_bond_distance
Br3 Br4 2.5135(12)
Br4 Br5 2.5199(12)
N1 C1 1.324(10)
N1 C5 1.334(10)
N1 H1A 0.8600
C1 C2 1.383(11)
C1 H1 0.9300
C2 C3 1.373(11)
C2 H2 0.9300
C3 C4 1.381(11)
C3 H3A 0.9300
C4 C5 1.400(11)
C4 H4A 0.9300
C5 C6 1.471(10)
N2 C10 1.340(10)
N2 C6 1.346(10)
C6 C7 1.394(10)
C7 C8 1.387(10)
C7 H7 0.9300
C8 C9 1.406(10)
C8 C16 1.454(10)
C9 C10 1.388(10)
C9 H9 0.9300
C10 C11 1.490(10)
C11 N3 1.334(10)
C11 C12 1.374(11)
C12 C13 1.381(12)
C12 H12 0.9300
C13 C14 1.395(12)
C13 H13 0.9300
C14 C15 1.362(12)
C14 H14 0.9300
C15 N3 1.349(10)
C15 H15 0.9300
N3 H3 0.8600
C16 C17 1.388(11)
C16 C20 1.400(10)
C17 C18 1.376(11)
C17 H17 0.9300
C18 N4 1.347(10)
C18 H18 0.9300
N4 C19 1.325(10)
N4 H4 0.8600
C19 C20 1.358(11)
C19 H19 0.9300
C20 H20 0.9300
O1 H1O1 0.8539
O1 H2O1 0.8633

loop_
_geom_hbond_atom_site_label_D
_geom_hbond_atom_site_label_H
_geom_hbond_atom_site_label_A
_geom_hbond_distance_DH
_geom_hbond_distance_HA
_geom_hbond_distance_DA
_geom_hbond_angle_DHA
_geom_hbond_site_symmetry_A
N1 H1A N2 0.86 2.31 2.679(9) 106.2 .
N3 H3 N2 0.86 2.22 2.623(9) 108.5 .
N1 H1A Br1 0.86 2.45 3.213(6) 147.6 .
N3 H3 Br1 0.86 2.50 3.243(6) 144.9 .
N4 H4 Br2 0.86 2.38 3.223(6) 165.7 .
O1 H1O1 Br2 0.85 2.48 3.290(6) 158.0 .
O1 H2O1 Br1 0.86 2.73 3.473(6) 144.5 1_566
C9 H9 O1 0.93 2.54 3.462(9) 172.3 2_676
C12 H12 O1 0.93 2.34 3.261(10) 168.9 2_676
C20 H20 O1 0.93 2.58 3.493(9) 167.4 2_676
C3 H3A Br3 0.93 2.90 3.822(8) 169.7 2_556
C4 H4A Br3 0.93 2.73 3.590(8) 153.6 .
C15 H15 Br5 0.93 2.62 3.442(8) 148.1 1_554
C18 H18 Br4 0.93 2.87 3.588(8) 134.9 .
C19 H19 Br2 0.93 2.79 3.606(8) 147.6 2_676

loop_
_geom_torsion_atom_site_label_1
_geom_torsion_atom_site_label_2
_geom_torsion_atom_site_label_3
_geom_torsion_atom_site_label_4
_geom_torsion
C5 N1 C1 C2 -0.8(13)
N1 C1 C2 C3 0.1(13)
C1 C2 C3 C4 0.4(13)
C2 C3 C4 C5 -0.1(13)
C1 N1 C5 C4 1.0(12)
C1 N1 C5 C6 -178.1(7)
C3 C4 C5 N1 -0.5(12)
C3 C4 C5 C6 178.5(8)
C10 N2 C6 C7 -1.6(11)
C10 N2 C6 C5 178.9(7)
N1 C5 C6 N2 6.1(11)
C4 C5 C6 N2 -172.9(8)
N1 C5 C6 C7 -173.3(7)
C4 C5 C6 C7 7.6(12)
N2 C6 C7 C8 1.0(12)
C5 C6 C7 C8 -179.5(7)
C6 C7 C8 C9 -1.3(11)
C6 C7 C8 C16 179.9(7)
C7 C8 C9 C10 2.2(11)
C16 C8 C9 C10 -179.0(7)
C6 N2 C10 C9 2.5(12)
C6 N2 C10 C11 -179.9(7)
C8 C9 C10 N2 -2.9(12)
C8 C9 C10 C11 179.6(7)
N2 C10 C11 N3 0.3(10)
C9 C10 C11 N3 178.0(7)
N2 C10 C11 C12 -179.8(8)
C9 C10 C11 C12 -2.1(13)
N3 C11 C12 C13 0.0(12)
C10 C11 C12 C13 -179.9(8)
C11 C12 C13 C14 -0.3(13)
C12 C13 C14 C15 1.2(13)
C13 C14 C15 N3 -1.9(13)
C12 C11 N3 C15 -0.7(12)
C10 C11 N3 C15 179.2(7)
C14 C15 N3 C11 1.7(13)
C7 C8 C16 C17 2.7(12)
C9 C8 C16 C17 -176.1(8)
C7 C8 C16 C20 -178.2(7)
C9 C8 C16 C20 3.0(12)
C20 C16 C17 C18 1.3(12)
C8 C16 C17 C18 -179.5(8)
C16 C17 C18 N4 -0.9(14)
C17 C18 N4 C19 0.3(13)
C18 N4 C19 C20 -0.2(12)
N4 C19 C20 C16 0.7(12)
C17 C16 C20 C19 -1.2(12)
C8 C16 C20 C19 179.6(7)
